data_7229259
loop_
_publ_author_name
'Tao, Ye'
'Li, You'
'Pang, Xuhong'
'Li, Haiye'
'Huang, Fu-Ping'
'Qin, Huangfei'
'Bian, He-Dong'

_publ_section_title
;
 Four CuI(ett) Coordination polymorphs and Changes in XRD Upon
 Hydrothermal Condition Optimization
;
_journal_name_full CrystEngComm
_journal_paper_doi 10.1039/C7CE01595J
_journal_year 2017
_chemical_formula_moiety 'C6 H10 Cu2 N8 S2'
_chemical_formula_sum 'C6 H10 Cu2 N8 S2'
_chemical_formula_weight 385.42
_chemical_name_systematic
;
 ? 
;
_space_group_crystal_system monoclinic
_space_group_IT_number 14
_space_group_name_Hall '-P 2ybc'
_space_group_name_H-M_alt 'P 1 21/c 1'
_symmetry_space_group_name_Hall '-P 2ybc'
_symmetry_space_group_name_H-M 'P 1 21/c 1'
_atom_sites_solution_hydrogens geom
_atom_sites_solution_primary direct
_atom_sites_solution_secondary difmap
_audit_creation_date 2014-12-26
_audit_creation_method
;
  Olex2 1.1
  (compiled 2011.02.15 svn.r1672, GUI svn.r3494)
;
_audit_update_record
;
2016-06-16 deposited with the CCDC.
2017-09-29 downloaded from the CCDC.
;
_cell_angle_alpha 90.00
_cell_angle_beta 103.755(8)
_cell_angle_gamma 90.00
_cell_formula_units_Z 4
_cell_length_a 14.3729(13)
_cell_length_b 8.8781(6)
_cell_length_c 10.6958(8)
_cell_measurement_reflns_used 4127
_cell_measurement_temperature 293(2)
_cell_measurement_theta_max 28.6274
_cell_measurement_theta_min 2.7140
_cell_volume 1325.69(19)
_computing_cell_refinement
;
CrysAlisPro, Agilent Technologies,
Version 1.171.35.15 (release 03-08-2011 CrysAlis171 .NET)
(compiled Aug  3 2011,13:03:54)
;
_computing_data_collection
;
CrysAlisPro, Agilent Technologies,
Version 1.171.35.15 (release 03-08-2011 CrysAlis171 .NET)
(compiled Aug  3 2011,13:03:54)
;
_computing_data_reduction
;
CrysAlisPro, Agilent Technologies,
Version 1.171.35.15 (release 03-08-2011 CrysAlis171 .NET)
(compiled Aug  3 2011,13:03:54)
;
_computing_molecular_graphics
;
O. V. Dolomanov, L. J. Bourhis, R. J. Gildea, J. A. K. Howard and H. Puschmann,
OLEX2: a complete structure solution, refinement and analysis program.
J. Appl. Cryst. (2009). 42, 339-341.
;
_computing_publication_material
;
O. V. Dolomanov, L. J. Bourhis, R. J. Gildea, J. A. K. Howard and H. Puschmann,
OLEX2: a complete structure solution, refinement and analysis program.
J. Appl. Cryst. (2009). 42, 339-341.
;
_computing_structure_refinement 'SHELXL-97 (Sheldrick, 1997)'
_computing_structure_solution 'SHELXS-97 (Sheldrick, 1990)'
_diffrn_ambient_temperature 293(2)
_diffrn_detector_area_resol_mean 16.1623
_diffrn_measured_fraction_theta_full 0.999
_diffrn_measured_fraction_theta_max 0.999
_diffrn_measurement_details
;
#__ type_ start__ end____ width___ exp.time_
  1 omega  -49.00   46.00   1.0000    6.0000
omega____ theta____ kappa____ phi______ frames
    -      -20.3518   77.0000 -150.0000 95

#__ type_ start__ end____ width___ exp.time_
  2 omega    6.00   49.00   1.0000    6.0000
omega____ theta____ kappa____ phi______ frames
    -      -20.3518   77.0000  -30.0000 43

#__ type_ start__ end____ width___ exp.time_
  3 omega  -51.00   31.00   1.0000    6.0000
omega____ theta____ kappa____ phi______ frames
    -      -20.3518   77.0000  120.0000 82

#__ type_ start__ end____ width___ exp.time_
  4 omega   20.00   49.00   1.0000    6.0000
omega____ theta____ kappa____ phi______ frames
    -      -20.3518   77.0000 -120.0000 29

#__ type_ start__ end____ width___ exp.time_
  5 omega  -12.00   37.00   1.0000    6.0000
omega____ theta____ kappa____ phi______ frames
    -       21.5236   77.0000   90.0000 49

#__ type_ start__ end____ width___ exp.time_
  6 omega   -8.00   67.00   1.0000    6.0000
omega____ theta____ kappa____ phi______ frames
    -       21.5236   77.0000  -30.0000 75

#__ type_ start__ end____ width___ exp.time_
  7 omega   34.00   61.00   1.0000    6.0000
omega____ theta____ kappa____ phi______ frames
    -       21.5236 -178.0000   90.0000 27

#__ type_ start__ end____ width___ exp.time_
  8 omega   -2.00   92.00   1.0000    6.0000
omega____ theta____ kappa____ phi______ frames
    -       21.5236   57.0000 -120.0000 94
;
_diffrn_measurement_device_type 'SuperNova, Single source at offset), Eos'
_diffrn_measurement_method '\w scans'
_diffrn_orient_matrix_UB_11 -0.0072810000
_diffrn_orient_matrix_UB_12 -0.0709385000
_diffrn_orient_matrix_UB_13 0.0264728000
_diffrn_orient_matrix_UB_21 0.0471451000
_diffrn_orient_matrix_UB_22 -0.0219635000
_diffrn_orient_matrix_UB_23 -0.0017110000
_diffrn_orient_matrix_UB_31 0.0175641000
_diffrn_orient_matrix_UB_32 0.0293496000
_diffrn_orient_matrix_UB_33 0.0629456000
_diffrn_radiation_monochromator mirror
_diffrn_radiation_type 'Mo K\a'
_diffrn_radiation_wavelength 0.7107
_diffrn_reflns_av_R_equivalents 0.0342
_diffrn_reflns_av_unetI/netI 0.0321
_diffrn_reflns_limit_h_max 17
_diffrn_reflns_limit_h_min -17
_diffrn_reflns_limit_k_max 11
_diffrn_reflns_limit_k_min -11
_diffrn_reflns_limit_l_max 11
_diffrn_reflns_limit_l_min -13
_diffrn_reflns_number 10557
_diffrn_reflns_theta_full 26.37
_diffrn_reflns_theta_max 26.37
_diffrn_reflns_theta_min 2.72
_diffrn_source 'SuperNova (Mo) X-ray Source'
_exptl_absorpt_coefficient_mu 3.517
_exptl_absorpt_correction_T_max 1.00000
_exptl_absorpt_correction_T_min 0.63018
_exptl_absorpt_correction_type multi-scan
_exptl_absorpt_process_details
;
CrysAlisPro, Agilent Technologies,
Version 1.171.35.15 (release 03-08-2011 CrysAlis171 .NET)
(compiled Aug  3 2011,13:03:54)
Empirical absorption correction using spherical harmonics,
 implemented in SCALE3 ABSPACK scaling algorithm.
;
_exptl_crystal_density_diffrn 1.931
_exptl_crystal_density_method 'not measured'
_exptl_crystal_description block
_exptl_crystal_F_000 768
_exptl_crystal_size_max 0.40
_exptl_crystal_size_mid 0.20
_exptl_crystal_size_min 0.12
_refine_diff_density_max 0.835
_refine_diff_density_min -0.716
_refine_diff_density_rms 0.087
_refine_ls_extinction_method none
_refine_ls_goodness_of_fit_ref 1.045
_refine_ls_hydrogen_treatment mixed
_refine_ls_matrix_type full
_refine_ls_number_parameters 174
_refine_ls_number_reflns 2704
_refine_ls_number_restraints 73
_refine_ls_restrained_S_all 1.099
_refine_ls_R_factor_all 0.0397
_refine_ls_R_factor_gt 0.0329
_refine_ls_shift/su_max 0.000
_refine_ls_shift/su_mean 0.000
_refine_ls_structure_factor_coef Fsqd
_refine_ls_weighting_details 'calc w=1/[\s^2^(Fo^2^)+(0.0433P)^2^+1.3582P] where P=(Fo^2^+2Fc^2^)/3'
_refine_ls_weighting_scheme calc
_refine_ls_wR_factor_gt 0.0856
_refine_ls_wR_factor_ref 0.0900
_reflns_number_gt 2318
_reflns_number_total 2704
_reflns_threshold_expression >2sigma(I)
_cod_data_source_file c7ce01595j2.cif
_cod_data_source_block 2011110602
_cod_original_cell_volume 1325.68(18)
_cod_database_code 7229259
_reflns_odcompleteness_completeness 99.83
_reflns_odcompleteness_iscentric 1
_reflns_odcompleteness_theta 26.32

loop_
_space_group_symop_id
_space_group_symop_operation_xyz
1 'x, y, z'
2 '-x, y+1/2, -z+1/2'
3 '-x, -y, -z'
4 'x, -y-1/2, z-1/2'

loop_
_atom_site_label
_atom_site_type_symbol
_atom_site_fract_x
_atom_site_fract_y
_atom_site_fract_z
_atom_site_U_iso_or_equiv
_atom_site_adp_type
_atom_site_occupancy
_atom_site_symmetry_multiplicity
_atom_site_calc_flag
_atom_site_refinement_flags
_atom_site_disorder_assembly
_atom_site_disorder_group
Cu1 Cu 0.08197(3) 0.12271(5) 0.10542(4) 0.02602(14) Uani 1 1 d . . .
Cu2 Cu 0.19668(3) 0.36399(5) -0.08703(4) 0.02699(14) Uani 1 1 d . . .
S1 S -0.14169(7) 0.10858(10) -0.41676(9) 0.0351(2) Uani 1 1 d U . .
S2 S 0.41981(9) 0.46245(18) 0.12728(13) 0.0725(5) Uani 1 1 d U . .
N1 N 0.03064(19) 0.1503(3) -0.0842(2) 0.0215(6) Uani 1 1 d . A .
N2 N -0.04570(19) 0.0837(3) -0.1620(2) 0.0220(6) Uani 1 1 d . . .
N3 N 0.0195(2) 0.2440(3) -0.2744(3) 0.0249(6) Uani 1 1 d . . .
N4 N 0.0694(2) 0.2450(3) -0.1517(2) 0.0253(6) Uani 1 1 d . A .
N5 N 0.2600(2) 0.2951(3) 0.0905(3) 0.0251(6) Uani 1 1 d . . .
N6 N 0.21655(19) 0.2032(3) 0.1585(2) 0.0233(6) Uani 1 1 d . . .
N7 N 0.2675(2) 0.1980(3) 0.2779(3) 0.0258(6) Uani 1 1 d . . .
N8 N 0.3463(2) 0.2842(3) 0.2917(3) 0.0317(7) Uani 1 1 d . . .
C1 C -0.0513(2) 0.1447(3) -0.2778(3) 0.0225(7) Uani 1 1 d . A .
C2 C -0.2395(4) 0.2352(7) -0.3703(8) 0.058(2) Uani 0.785(11) 1 d PU A 1
H2A H -0.2994 0.2234 -0.4344 0.069 Uiso 0.785(11) 1 calc PR A 1
H2B H -0.2497 0.2023 -0.2881 0.069 Uiso 0.785(11) 1 calc PR A 1
C2' C -0.2045(17) 0.262(2) -0.444(3) 0.053(3) Uani 0.215(11) 1 d PU A 2
H2'A H -0.1872 0.3058 -0.5180 0.063 Uiso 0.215(11) 1 calc PR A 2
H2'B H -0.2699 0.2264 -0.4748 0.063 Uiso 0.215(11) 1 calc PR A 2
C3 C -0.2128(5) 0.3905(8) -0.3619(8) 0.105(2) Uani 1 1 d U . .
H3AA H -0.2207 0.4311 -0.4470 0.157 Uiso 0.785(11) 1 calc PR A 1
H3AB H -0.1470 0.3998 -0.3159 0.157 Uiso 0.785(11) 1 calc PR A 1
H3AC H -0.2527 0.4449 -0.3172 0.157 Uiso 0.785(11) 1 calc PR A 1
H3BD H -0.2345 0.4769 -0.4148 0.157 Uiso 0.215(11) 1 calc PR A 2
H3BE H -0.1514 0.4116 -0.3059 0.157 Uiso 0.215(11) 1 calc PR A 2
H3BF H -0.2579 0.3675 -0.3113 0.157 Uiso 0.215(11) 1 calc PR A 2
C4 C 0.3390(2) 0.3416(4) 0.1749(4) 0.0304(8) Uani 1 1 d . . .
C5 C 0.4893(5) 0.5308(8) 0.2807(7) 0.104(2) Uani 1 1 d U . .
H5A H 0.5152 0.6283 0.2659 0.124 Uiso 1 1 calc R . .
H5B H 0.4455 0.5474 0.3356 0.124 Uiso 1 1 calc R . .
C6 C 0.5650(5) 0.4430(9) 0.3495(7) 0.109(3) Uani 1 1 d U . .
H6A H 0.6045 0.4117 0.2934 0.164 Uiso 1 1 calc R . .
H6B H 0.5400 0.3559 0.3834 0.164 Uiso 1 1 calc R . .
H6C H 0.6027 0.5011 0.4191 0.164 Uiso 1 1 calc R . .

loop_
_atom_site_aniso_label
_atom_site_aniso_U_11
_atom_site_aniso_U_22
_atom_site_aniso_U_33
_atom_site_aniso_U_23
_atom_site_aniso_U_13
_atom_site_aniso_U_12
Cu1 0.0317(3) 0.0299(2) 0.0155(2) -0.00172(15) 0.00381(17) -0.01024(17)
Cu2 0.0306(3) 0.0309(2) 0.0177(2) 0.00037(16) 0.00224(18) -0.00375(17)
S1 0.0434(6) 0.0313(5) 0.0213(4) 0.0060(3) -0.0110(4) -0.0122(4)
S2 0.0494(7) 0.0986(11) 0.0602(8) 0.0359(7) -0.0055(6) -0.0410(7)
N1 0.0235(15) 0.0241(13) 0.0163(14) -0.0003(10) 0.0034(11) -0.0061(11)
N2 0.0245(15) 0.0240(13) 0.0160(14) 0.0000(10) 0.0016(11) -0.0050(11)
N3 0.0271(15) 0.0289(14) 0.0167(14) 0.0037(11) 0.0011(11) -0.0062(11)
N4 0.0290(16) 0.0295(15) 0.0151(13) 0.0037(11) 0.0007(11) -0.0069(12)
N5 0.0247(15) 0.0291(14) 0.0207(14) 0.0045(11) 0.0037(11) -0.0026(12)
N6 0.0228(14) 0.0297(14) 0.0167(14) 0.0018(11) 0.0035(11) -0.0037(11)
N7 0.0239(15) 0.0335(15) 0.0179(14) 0.0034(11) 0.0009(11) -0.0028(12)
N8 0.0241(16) 0.0385(17) 0.0284(16) 0.0045(13) -0.0023(12) -0.0061(13)
C1 0.0241(18) 0.0230(16) 0.0169(16) 0.0005(12) -0.0022(13) -0.0021(12)
C2 0.031(3) 0.052(3) 0.079(4) 0.000(3) -0.009(3) 0.005(2)
C2' 0.043(5) 0.045(5) 0.063(6) -0.005(5) -0.003(5) 0.010(5)
C3 0.081(4) 0.086(4) 0.132(5) -0.021(4) -0.004(4) 0.023(3)
C4 0.0224(18) 0.0355(19) 0.030(2) 0.0060(15) -0.0005(14) -0.0057(14)
C5 0.073(4) 0.098(4) 0.122(5) 0.016(4) -0.012(4) -0.046(4)
C6 0.070(4) 0.119(5) 0.115(6) 0.022(5) -0.024(4) -0.019(4)

loop_
_atom_type_symbol
_atom_type_description
_atom_type_scat_dispersion_real
_atom_type_scat_dispersion_imag
_atom_type_scat_source
C C 0.0033 0.0016 'International Tables Vol C Tables 4.2.6.8 and 6.1.1.4'
H H 0.0000 0.0000 'International Tables Vol C Tables 4.2.6.8 and 6.1.1.4'
Cu Cu 0.3201 1.2651 'International Tables Vol C Tables 4.2.6.8 and 6.1.1.4'
N N 0.0061 0.0033 'International Tables Vol C Tables 4.2.6.8 and 6.1.1.4'
S S 0.1246 0.1234 'International Tables Vol C Tables 4.2.6.8 and 6.1.1.4'

loop_
_geom_angle_atom_site_label_1
_geom_angle_atom_site_label_2
_geom_angle_atom_site_label_3
_geom_angle
_geom_angle_site_symmetry_1
_geom_angle_site_symmetry_3
N1 Cu1 N2 110.63(10) . 3
N1 Cu1 N3 116.31(11) . 4_566
N1 Cu1 N6 109.91(11) . .
N2 Cu1 N3 98.54(11) 3 4_566
N6 Cu1 N2 122.17(11) . 3
N6 Cu1 N3 98.58(11) . 4_566
N4 Cu2 S1 101.84(8) . 2_554
N5 Cu2 S1 110.56(8) . 2_554
N5 Cu2 N4 109.02(11) . .
N5 Cu2 N7 113.66(11) . 4_565
N7 Cu2 S1 119.84(8) 4_565 2_554
N7 Cu2 N4 100.11(11) 4_565 .
C1 S1 Cu2 110.10(11) . 2_544
C1 S1 C2 96.5(2) . .
C2 S1 Cu2 105.4(2) . 2_544
C2' S1 Cu2 127.7(10) . 2_544
C2' S1 C1 105.5(8) . .
C2' S1 C2 32.7(11) . .
C4 S2 C5 101.8(3) . .
N2 N1 Cu1 128.5(2) . .
N4 N1 Cu1 122.1(2) . .
N4 N1 N2 109.4(2) . .
N1 N2 Cu1 116.12(19) . 3
C1 N2 Cu1 132.6(2) . 3
C1 N2 N1 104.8(2) . .
N4 N3 Cu1 112.9(2) . 4_565
N4 N3 C1 104.9(2) . .
C1 N3 Cu1 141.9(2) . 4_565
N1 N4 Cu2 126.5(2) . .
N1 N4 N3 109.6(2) . .
N3 N4 Cu2 123.6(2) . .
N6 N5 Cu2 122.5(2) . .
C4 N5 Cu2 132.0(2) . .
C4 N5 N6 104.6(3) . .
N5 N6 Cu1 127.0(2) . .
N7 N6 Cu1 122.6(2) . .
N7 N6 N5 109.0(3) . .
N6 N7 Cu2 116.3(2) . 4_566
N6 N7 N8 110.3(3) . .
N8 N7 Cu2 128.8(2) . 4_566
C4 N8 N7 103.8(3) . .
N2 C1 S1 125.4(2) . .
N2 C1 N3 111.3(3) . .
N3 C1 S1 123.2(2) . .
S1 C2 H2A 109.2 . .
S1 C2 H2B 109.2 . .
H2A C2 H2B 107.9 . .
C3 C2 S1 111.8(5) . .
C3 C2 H2A 109.2 . .
C3 C2 H2B 109.2 . .
S1 C2' H2'A 104.2 . .
S1 C2' H2'B 104.2 . .
H2'A C2' H2'B 105.5 . .
C3 C2' S1 132.1(17) . .
C3 C2' H2'A 104.2 . .
C3 C2' H2'B 104.2 . .
C2 C3 C2' 42.8(11) . .
C2 C3 H3AA 109.5 . .
C2 C3 H3AB 109.5 . .
C2 C3 H3AC 109.5 . .
C2 C3 H3BD 133.5 . .
C2 C3 H3BE 115.0 . .
C2 C3 H3BF 67.8 . .
C2' C3 H3AA 74.6 . .
C2' C3 H3AB 99.5 . .
C2' C3 H3AC 146.6 . .
C2' C3 H3BD 109.5 . .
C2' C3 H3BE 109.5 . .
C2' C3 H3BF 109.5 . .
H3AA C3 H3AB 109.5 . .
H3AA C3 H3AC 109.5 . .
H3AA C3 H3BD 36.2 . .
H3AA C3 H3BE 113.7 . .
H3AA C3 H3BF 132.1 . .
H3AB C3 H3AC 109.5 . .
H3AB C3 H3BD 112.1 . .
H3AB C3 H3BE 10.3 . .
H3AB C3 H3BF 116.3 . .
H3AC C3 H3BD 75.1 . .
H3AC C3 H3BE 99.2 . .
H3AC C3 H3BF 42.5 . .
H3BD C3 H3BE 109.5 . .
H3BD C3 H3BF 109.5 . .
H3BE C3 H3BF 109.5 . .
N5 C4 S2 120.7(3) . .
N8 C4 S2 126.9(3) . .
N8 C4 N5 112.3(3) . .
S2 C5 H5A 107.6 . .
S2 C5 H5B 107.6 . .
H5A C5 H5B 107.0 . .
C6 C5 S2 118.9(6) . .
C6 C5 H5A 107.6 . .
C6 C5 H5B 107.6 . .
C5 C6 H6A 109.5 . .
C5 C6 H6B 109.5 . .
C5 C6 H6C 109.5 . .
H6A C6 H6B 109.5 . .
H6A C6 H6C 109.5 . .
H6B C6 H6C 109.5 . .

loop_
_geom_bond_atom_site_label_1
_geom_bond_atom_site_label_2
_geom_bond_distance
_geom_bond_site_symmetry_2
Cu1 N1 2.002(3) .
Cu1 N2 2.036(3) 3
Cu1 N3 2.100(3) 4_566
Cu1 N6 2.013(3) .
Cu2 S1 2.3146(10) 2_554
Cu2 N4 2.083(3) .
Cu2 N5 1.996(3) .
Cu2 N7 2.032(3) 4_565
S1 Cu2 2.3146(10) 2_544
S1 C1 1.756(3) .
S1 C2 1.955(7) .
S1 C2' 1.62(2) .
S2 C4 1.744(4) .
S2 C5 1.811(7) .
N1 N2 1.346(4) .
N1 N4 1.315(4) .
N2 Cu1 2.036(3) 3
N2 C1 1.337(4) .
N3 Cu1 2.100(3) 4_565
N3 N4 1.338(4) .
N3 C1 1.340(4) .
N5 N6 1.342(4) .
N5 C4 1.337(4) .
N6 N7 1.313(4) .
N7 Cu2 2.032(3) 4_566
N7 N8 1.345(4) .
N8 C4 1.330(5) .
C2 H2A 0.9700 .
C2 H2B 0.9700 .
C2 C3 1.428(9) .
C2' H2'A 0.9700 .
C2' H2'B 0.9700 .
C2' C3 1.46(2) .
C3 H3AA 0.9600 .
C3 H3AB 0.9600 .
C3 H3AC 0.9600 .
C3 H3BD 0.9600 .
C3 H3BE 0.9600 .
C3 H3BF 0.9600 .
C5 H5A 0.9700 .
C5 H5B 0.9700 .
C5 C6 1.398(9) .
C6 H6A 0.9600 .
C6 H6B 0.9600 .
C6 H6C 0.9600 .

loop_
_geom_torsion_atom_site_label_1
_geom_torsion_atom_site_label_2
_geom_torsion_atom_site_label_3
_geom_torsion_atom_site_label_4
_geom_torsion
_geom_torsion_site_symmetry_1
_geom_torsion_site_symmetry_4
Cu1 N1 N2 Cu1 -26.9(3) . 3
Cu1 N1 N2 C1 177.7(2) . .
Cu1 N1 N4 Cu2 7.7(4) . .
Cu1 N1 N4 N3 -178.2(2) . .
Cu1 N2 C1 S1 34.4(5) 3 .
Cu1 N2 C1 N3 -148.4(2) 3 .
Cu1 N3 N4 Cu2 -0.8(3) 4_565 .
Cu1 N3 N4 N1 -175.0(2) 4_565 .
Cu1 N3 C1 S1 -10.7(5) 4_565 .
Cu1 N3 C1 N2 172.0(3) 4_565 .
Cu1 N6 N7 Cu2 -9.8(3) . 4_566
Cu1 N6 N7 N8 -168.0(2) . .
Cu2 S1 C1 N2 -31.9(3) 2_544 .
Cu2 S1 C1 N3 151.2(2) 2_544 .
Cu2 S1 C2 C3 176.9(5) 2_544 .
Cu2 S1 C2' C3 114(2) 2_544 .
Cu2 N5 N6 Cu1 -2.7(4) . .
Cu2 N5 N6 N7 -169.2(2) . .
Cu2 N5 C4 S2 -12.5(5) . .
Cu2 N5 C4 N8 168.1(2) . .
Cu2 N7 N8 C4 -154.3(3) 4_566 .
S1 Cu2 N4 N1 -110.6(3) 2_554 .
S1 Cu2 N4 N3 76.1(3) 2_554 .
S1 Cu2 N5 N6 102.2(2) 2_554 .
S1 Cu2 N5 C4 -64.7(3) 2_554 .
S1 C2 C3 C2' 38.3(12) . .
S1 C2' C3 C2 -70(3) . .
N1 Cu1 N6 N5 15.8(3) . .
N1 Cu1 N6 N7 -179.3(2) . .
N1 N2 C1 S1 -176.2(2) . .
N1 N2 C1 N3 1.0(4) . .
N2 Cu1 N1 N2 25.8(3) 3 .
N2 Cu1 N1 N4 -155.8(2) 3 .
N2 Cu1 N6 N5 147.9(2) 3 .
N2 Cu1 N6 N7 -47.3(3) 3 .
N2 N1 N4 Cu2 -173.6(2) . .
N2 N1 N4 N3 0.5(4) . .
N3 Cu1 N1 N2 -85.5(3) 4_566 .
N3 Cu1 N1 N4 92.9(3) 4_566 .
N3 Cu1 N6 N5 -106.3(3) 4_566 .
N3 Cu1 N6 N7 58.5(3) 4_566 .
N4 Cu2 N5 N6 -8.9(3) . .
N4 Cu2 N5 C4 -175.8(3) . .
N4 N1 N2 Cu1 154.5(2) . 3
N4 N1 N2 C1 -0.9(3) . .
N4 N3 C1 S1 176.5(2) . .
N4 N3 C1 N2 -0.7(4) . .
N5 Cu2 N4 N1 6.2(3) . .
N5 Cu2 N4 N3 -167.0(2) . .
N5 N6 N7 Cu2 157.4(2) . 4_566
N5 N6 N7 N8 -0.8(4) . .
N6 Cu1 N1 N2 163.6(3) . .
N6 Cu1 N1 N4 -18.0(3) . .
N6 N5 C4 S2 178.9(3) . .
N6 N5 C4 N8 -0.5(4) . .
N6 N7 N8 C4 0.4(4) . .
N7 Cu2 N4 N1 125.7(3) 4_565 .
N7 Cu2 N4 N3 -47.5(3) 4_565 .
N7 Cu2 N5 N6 -119.6(2) 4_565 .
N7 Cu2 N5 C4 73.5(3) 4_565 .
N7 N8 C4 S2 -179.3(3) . .
N7 N8 C4 N5 0.1(4) . .
C1 S1 C2 C3 63.9(6) . .
C1 S1 C2' C3 -18(3) . .
C1 N3 N4 Cu2 174.4(2) . .
C1 N3 N4 N1 0.2(3) . .
C2 S1 C1 N2 77.2(4) . .
C2 S1 C1 N3 -99.7(4) . .
C2 S1 C2' C3 59(3) . .
C2' S1 C1 N2 109.2(13) . .
C2' S1 C1 N3 -67.7(13) . .
C2' S1 C2 C3 -44.9(15) . .
C4 S2 C5 C6 82.9(6) . .
C4 N5 N6 Cu1 167.3(2) . .
C4 N5 N6 N7 0.8(4) . .
C5 S2 C4 N5 163.8(4) . .
C5 S2 C4 N8 -16.9(5) . .
